data_2020349
loop_
_publ_author_name
'Wilkinson, A.P.'
'Cheetham, A.K.'

_publ_section_title
;
 The structure of Ba4 Pt O6 from time-of-flight powder neutron diffraction
 data
;
_journal_name_full 'Acta Crystallographica C (39,1983-)'
_journal_page_first 1672
_journal_page_last 1674
_journal_volume 45
_journal_year 1989
_chemical_formula_sum 'Ba4 O6 Pt'
_chemical_name_systematic 'Ba4 (Pt O6)'
_space_group_IT_number 167
_symmetry_space_group_name_Hall '-R 3 2"c'
_symmetry_space_group_name_H-M 'R -3 c :H'
_cell_angle_alpha 90
_cell_angle_beta 90
_cell_angle_gamma 120
_cell_formula_units_Z 6
_cell_length_a 10.2101
_cell_length_b 10.2101
_cell_length_c 12.6172
_cell_volume 1139.078
_citation_journal_id_ASTM ACSCEE
_cod_data_source_file Wilkinson_ACSCEE_1989_786.cif
_cod_data_source_block Ba4O6Pt1
_cod_original_formula_sum 'Ba4 O6 Pt1'
_cod_database_code 2020349

loop_
_symmetry_equiv_pos_as_xyz
x,y,z
-y,x-y,z
-x+y,-x,z
y,x,-z+1/2
-x,-x+y,-z+1/2
x-y,-y,-z+1/2
-x,-y,-z
y,-x+y,-z
x-y,x,-z
-y,-x,z-1/2
x,x-y,z-1/2
-x+y,y,z-1/2
x+2/3,y+1/3,z+1/3
-y+2/3,x-y+1/3,z+1/3
-x+y+2/3,-x+1/3,z+1/3
y+2/3,x+1/3,-z+5/6
-x+2/3,-x+y+1/3,-z+5/6
x-y+2/3,-y+1/3,-z+5/6
-x+2/3,-y+1/3,-z+1/3
y+2/3,-x+y+1/3,-z+1/3
x-y+2/3,x+1/3,-z+1/3
-y+2/3,-x+1/3,z-1/6
x+2/3,x-y+1/3,z-1/6
-x+y+2/3,y+1/3,z-1/6
x+1/3,y+2/3,z+2/3
-y+1/3,x-y+2/3,z+2/3
-x+y+1/3,-x+2/3,z+2/3
y+1/3,x+2/3,-z+7/6
-x+1/3,-x+y+2/3,-z+7/6
x-y+1/3,-y+2/3,-z+7/6
-x+1/3,-y+2/3,-z+2/3
y+1/3,-x+y+2/3,-z+2/3
x-y+1/3,x+2/3,-z+2/3
-y+1/3,-x+2/3,z+1/6
x+1/3,x-y+2/3,z+1/6
-x+y+1/3,y+2/3,z+1/6

loop_
_atom_site_label
_atom_site_type_symbol
_atom_site_fract_x
_atom_site_fract_y
_atom_site_fract_z
_atom_site_occupancy
_atom_site_U_iso_or_equiv
O1 O-2 0.17742 0.02178 0.0953 1 0.0
Ba1 Ba+2 0 0 0.25 1 0.0
Ba2 Ba+2 0.36904 0 0.25 1 0.0
Pt1 Pt+4 0 0 0 1 0.0
